data_4513998
loop_
_publ_author_name
'Xi, Tuo'
'Lu, Zhan'

_publ_section_title
;
 Cobalt-Catalyzed Ligand-Controlled Regioselective
 Hydroboration/Cyclization of 1,6-Enynes
;
_journal_name_full 'ACS Catalysis'
_journal_page_first 1181
_journal_paper_doi 10.1021/acscatal.6b02816
_journal_year 2017
_chemical_formula_moiety 'C31 H36 B N O4 S'
_chemical_formula_sum 'C31 H36 B N O4 S'
_chemical_formula_weight 529.48
_chemical_name_systematic
;
 ? 
;
_space_group_crystal_system triclinic
_space_group_IT_number 2
_space_group_name_Hall '-P 1'
_space_group_name_H-M_alt 'P -1'
_symmetry_space_group_name_Hall '-P 1'
_symmetry_space_group_name_H-M 'P -1'
_atom_sites_solution_hydrogens geom
_atom_sites_solution_primary direct
_atom_sites_solution_secondary difmap
_audit_creation_date 2016-05-12
_audit_creation_method
;
Olex2 1.2
(compiled 2014.03.20 svn.r2914 for OlexSys, GUI svn.r4816)
;
_cell_angle_alpha 62.987(7)
_cell_angle_beta 70.987(6)
_cell_angle_gamma 71.821(6)
_cell_formula_units_Z 2
_cell_length_a 10.9835(7)
_cell_length_b 12.2187(8)
_cell_length_c 13.4045(10)
_cell_measurement_reflns_used 2777
_cell_measurement_temperature 279.6
_cell_measurement_theta_max 29.3064
_cell_measurement_theta_min 3.4412
_cell_volume 1486.2(2)
_computing_cell_refinement
;
CrysAlisPro, Agilent Technologies,
Version 1.171.35.11 (release 16-05-2011 CrysAlis171 .NET)
(compiled May 16 2011,17:55:39)
;
_computing_data_collection
;
CrysAlisPro, Agilent Technologies,
Version 1.171.35.11 (release 16-05-2011 CrysAlis171 .NET)
(compiled May 16 2011,17:55:39)
;
_computing_data_reduction
;
CrysAlisPro, Agilent Technologies,
Version 1.171.35.11 (release 16-05-2011 CrysAlis171 .NET)
(compiled May 16 2011,17:55:39)
;
_computing_molecular_graphics 'Olex2 (Dolomanov et al., 2009)'
_computing_publication_material 'Olex2 (Dolomanov et al., 2009)'
_computing_structure_refinement 'ShelXL (Sheldrick, 2008)'
_computing_structure_solution 'ShelXS (Sheldrick, 2008)'
_diffrn_ambient_temperature 279.6
_diffrn_detector_area_resol_mean 10.3592
_diffrn_measured_fraction_theta_full 0.996
_diffrn_measured_fraction_theta_max 0.996
_diffrn_measurement_device_type 'Xcalibur, Atlas, Gemini ultra'
_diffrn_measurement_method '\w scans'
_diffrn_orient_matrix_UB_11 -0.0028857000
_diffrn_orient_matrix_UB_12 0.0609449000
_diffrn_orient_matrix_UB_13 -0.0441731000
_diffrn_orient_matrix_UB_21 -0.0155834000
_diffrn_orient_matrix_UB_22 -0.0213428000
_diffrn_orient_matrix_UB_23 -0.0346731000
_diffrn_orient_matrix_UB_31 -0.0678105000
_diffrn_orient_matrix_UB_32 0.0155951000
_diffrn_orient_matrix_UB_33 0.0234386000
_diffrn_radiation_monochromator graphite
_diffrn_radiation_type MoK\a
_diffrn_radiation_wavelength 0.71073
_diffrn_reflns_av_R_equivalents 0.0280
_diffrn_reflns_av_unetI/netI 0.0503
_diffrn_reflns_limit_h_max 13
_diffrn_reflns_limit_h_min -12
_diffrn_reflns_limit_k_max 14
_diffrn_reflns_limit_k_min -14
_diffrn_reflns_limit_l_max 15
_diffrn_reflns_limit_l_min -16
_diffrn_reflns_number 9701
_diffrn_reflns_theta_full 25.35
_diffrn_reflns_theta_max 25.35
_diffrn_reflns_theta_min 3.45
_diffrn_source 'Enhance (Mo) X-ray Source'
_exptl_absorpt_coefficient_mu 0.144
_exptl_absorpt_correction_T_max 1.00000
_exptl_absorpt_correction_T_min 0.95900
_exptl_absorpt_correction_type multi-scan
_exptl_absorpt_process_details
;
CrysAlisPro, Agilent Technologies,
Version 1.171.35.11 (release 16-05-2011 CrysAlis171 .NET)
(compiled May 16 2011,17:55:39)
Empirical absorption correction using spherical harmonics,
 implemented in SCALE3 ABSPACK scaling algorithm.
;
_exptl_crystal_colour colourless
_exptl_crystal_colour_primary colourless
_exptl_crystal_density_diffrn 1.183
_exptl_crystal_density_method 'not measured'
_exptl_crystal_description block
_exptl_crystal_F_000 564
_exptl_crystal_size_max 0.46
_exptl_crystal_size_mid 0.43
_exptl_crystal_size_min 0.36
_refine_diff_density_max 0.234
_refine_diff_density_min -0.274
_refine_diff_density_rms 0.038
_refine_ls_extinction_method none
_refine_ls_goodness_of_fit_ref 1.025
_refine_ls_hydrogen_treatment constr
_refine_ls_matrix_type full
_refine_ls_number_parameters 349
_refine_ls_number_reflns 5434
_refine_ls_number_restraints 0
_refine_ls_restrained_S_all 1.025
_refine_ls_R_factor_all 0.0859
_refine_ls_R_factor_gt 0.0525
_refine_ls_shift/su_max 0.001
_refine_ls_shift/su_mean 0.000
_refine_ls_structure_factor_coef Fsqd
_refine_ls_weighting_details 'calc w=1/[\s^2^(Fo^2^)+(0.0621P)^2^+0.2078P] where P=(Fo^2^+2Fc^2^)/3'
_refine_ls_weighting_scheme calc
_refine_ls_wR_factor_gt 0.1220
_refine_ls_wR_factor_ref 0.1478
_reflns_number_gt 3603
_reflns_number_total 5434
_reflns_threshold_expression >2sigma(I)
_cod_data_source_file cs6b02816_si_002.cif
_cod_data_source_block 160512_xt8187
_cod_original_cell_volume 1486.25(18)
_cod_database_code 4513998
_chemical_oxdiff_formula 'c10 h10 n2 o2 S1 B1'
_reflns_odcompleteness_completeness 99.51
_reflns_odcompleteness_iscentric 1
_reflns_odcompleteness_theta 26.32
_olex2_refinement_description
;
1. Fixed Uiso
 At 1.2 times of:
  All C(H) groups, All C(H,H) groups
 At 1.5 times of:
  All C(H,H,H) groups
2.a Ternary CH refined with riding coordinates:
 C9(H9)
2.b Secondary CH2 refined with riding coordinates:
 C8(H8A,H8B), C11(H11A,H11B)
2.c Aromatic/amide H refined with riding coordinates:
 C1(H1), C2(H2), C4(H4), C5(H5), C15(H15), C16(H16), C18(H18), C19(H19),
 C21(H21), C22(H22), C23(H23), C24(H24), C25(H25)
2.d Idealised Me refined as rotating group:
 C7(H7A,H7B,H7C), C12(H12A,H12B,H12C), C28(H28A,H28B,H28C), C29(H29A,H29B,
 H29C), C30(H30A,H30B,H30C), C31(H31A,H31B,H31C)
;

loop_
_space_group_symop_id
_space_group_symop_operation_xyz
1 'x, y, z'
2 '-x, -y, -z'

loop_
_atom_site_label
_atom_site_type_symbol
_atom_site_fract_x
_atom_site_fract_y
_atom_site_fract_z
_atom_site_U_iso_or_equiv
_atom_site_adp_type
_atom_site_occupancy
_atom_site_calc_flag
_atom_site_refinement_flags_posn
S1 S 0.71397(7) 0.59513(6) 0.33033(5) 0.0584(2) Uani 1 d .
O1 O 0.58746(19) 0.58948(19) 0.32672(15) 0.0757(6) Uani 1 d .
O2 O 0.82784(19) 0.51347(17) 0.29607(15) 0.0771(6) Uani 1 d .
O3 O 0.58882(17) 0.74583(18) 0.84711(14) 0.0719(5) Uani 1 d .
O4 O 0.73590(18) 0.57607(18) 0.83268(15) 0.0749(6) Uani 1 d .
N1 N 0.70787(18) 0.56789(18) 0.46196(15) 0.0504(5) Uani 1 d .
C1 C 0.6295(3) 0.8468(3) 0.2232(2) 0.0659(7) Uani 1 d .
H1 H 0.5455 0.8294 0.2480 0.079 Uiso 1 calc R
C2 C 0.6474(3) 0.9681(3) 0.1632(2) 0.0762(8) Uani 1 d .
H2 H 0.5748 1.0321 0.1471 0.091 Uiso 1 calc R
C3 C 0.7701(4) 0.9977(3) 0.1262(2) 0.0811(9) Uani 1 d .
C4 C 0.8766(3) 0.9013(3) 0.1497(2) 0.0851(9) Uani 1 d .
H4 H 0.9602 0.9195 0.1254 0.102 Uiso 1 calc R
C5 C 0.8615(3) 0.7776(3) 0.2091(2) 0.0716(8) Uani 1 d .
H5 H 0.9344 0.7134 0.2234 0.086 Uiso 1 calc R
C6 C 0.7368(2) 0.7502(2) 0.24696(19) 0.0560(6) Uani 1 d .
C7 C 0.7880(4) 1.1329(3) 0.0648(3) 0.1221(14) Uani 1 d .
H7A H 0.7839 1.1633 -0.0141 0.183 Uiso 1 calc GR
H7B H 0.8718 1.1377 0.0688 0.183 Uiso 1 calc GR
H7C H 0.7196 1.1833 0.1009 0.183 Uiso 1 calc GR
C8 C 0.8281(2) 0.5531(2) 0.49648(19) 0.0551(6) Uani 1 d .
H8A H 0.8666 0.6273 0.4523 0.066 Uiso 1 calc R
H8B H 0.8926 0.4811 0.4877 0.066 Uiso 1 calc R
C9 C 0.7772(2) 0.5339(2) 0.62250(18) 0.0506(6) Uani 1 d .
H9 H 0.8351 0.5596 0.6467 0.061 Uiso 1 calc R
C10 C 0.6452(2) 0.6227(2) 0.62143(17) 0.0435(5) Uani 1 d .
C11 C 0.5963(2) 0.6368(2) 0.52190(18) 0.0499(6) Uani 1 d .
H11A H 0.5189 0.6002 0.5491 0.060 Uiso 1 calc R
H11B H 0.5754 0.7242 0.4719 0.060 Uiso 1 calc R
C12 C 0.7625(3) 0.3996(2) 0.7007(2) 0.0697(7) Uani 1 d .
H12A H 0.7011 0.3772 0.6794 0.105 Uiso 1 calc GR
H12B H 0.7309 0.3923 0.7788 0.105 Uiso 1 calc GR
H12C H 0.8461 0.3446 0.6932 0.105 Uiso 1 calc GR
C13 C 0.5814(2) 0.6836(2) 0.69111(17) 0.0433(5) Uani 1 d .
C14 C 0.4533(2) 0.7704(2) 0.67312(16) 0.0408(5) Uani 1 d .
C15 C 0.4407(2) 0.8986(2) 0.63829(18) 0.0495(6) Uani 1 d .
H15 H 0.5126 0.9298 0.6291 0.059 Uiso 1 calc R
C16 C 0.3246(2) 0.9802(2) 0.61712(19) 0.0517(6) Uani 1 d .
H16 H 0.3203 1.0656 0.5920 0.062 Uiso 1 calc R
C17 C 0.2135(2) 0.9385(2) 0.63218(18) 0.0489(6) Uani 1 d .
C18 C 0.2245(2) 0.8099(2) 0.6703(2) 0.0516(6) Uani 1 d .
H18 H 0.1513 0.7785 0.6835 0.062 Uiso 1 calc R
C19 C 0.3421(2) 0.7280(2) 0.68905(18) 0.0479(5) Uani 1 d .
H19 H 0.3470 0.6427 0.7128 0.057 Uiso 1 calc R
C20 C 0.0894(2) 1.0271(2) 0.6074(2) 0.0568(6) Uani 1 d .
C21 C 0.0884(3) 1.1392(3) 0.5116(2) 0.0672(7) Uani 1 d .
H21 H 0.1677 1.1597 0.4629 0.081 Uiso 1 calc R
C22 C -0.0264(3) 1.2202(3) 0.4872(3) 0.0796(9) Uani 1 d .
H22 H -0.0242 1.2946 0.4224 0.095 Uiso 1 calc R
C23 C -0.1429(3) 1.1926(3) 0.5567(3) 0.0891(10) Uani 1 d .
H23 H -0.2206 1.2478 0.5392 0.107 Uiso 1 calc R
C24 C -0.1470(3) 1.0840(4) 0.6526(4) 0.0974(11) Uani 1 d .
H24 H -0.2271 1.0653 0.7007 0.117 Uiso 1 calc R
C25 C -0.0301(3) 1.0011(3) 0.6779(3) 0.0796(8) Uani 1 d .
H25 H -0.0330 0.9273 0.7433 0.096 Uiso 1 calc R
C26 C 0.6509(3) 0.6932(3) 0.9447(2) 0.0710(8) Uani 1 d .
C27 C 0.7724(2) 0.6016(3) 0.9132(2) 0.0611(7) Uani 1 d .
C28 C 0.5499(3) 0.6308(5) 1.0497(3) 0.1326(17) Uani 1 d .
H28A H 0.4706 0.6913 1.0563 0.199 Uiso 1 calc GR
H28B H 0.5842 0.5980 1.1173 0.199 Uiso 1 calc GR
H28C H 0.5315 0.5637 1.0416 0.199 Uiso 1 calc GR
C29 C 0.6800(4) 0.8001(4) 0.9561(3) 0.1158(13) Uani 1 d .
H29A H 0.7260 0.8514 0.8832 0.174 Uiso 1 calc GR
H29B H 0.7334 0.7667 1.0115 0.174 Uiso 1 calc GR
H29C H 0.5991 0.8498 0.9807 0.174 Uiso 1 calc GR
C30 C 0.8054(4) 0.4794(3) 1.0117(3) 0.1107(12) Uani 1 d .
H30A H 0.7321 0.4377 1.0460 0.166 Uiso 1 calc GR
H30B H 0.8243 0.4960 1.0680 0.166 Uiso 1 calc GR
H30C H 0.8807 0.4270 0.9836 0.166 Uiso 1 calc GR
C31 C 0.8939(3) 0.6590(4) 0.8483(3) 0.0993(11) Uani 1 d .
H31A H 0.9624 0.6010 0.8213 0.149 Uiso 1 calc GR
H31B H 0.9227 0.6775 0.8983 0.149 Uiso 1 calc GR
H31C H 0.8734 0.7349 0.7841 0.149 Uiso 1 calc GR
B1 B 0.6371(2) 0.6688(3) 0.7908(2) 0.0466(6) Uani 1 d .

loop_
_atom_site_aniso_label
_atom_site_aniso_U_11
_atom_site_aniso_U_22
_atom_site_aniso_U_33
_atom_site_aniso_U_23
_atom_site_aniso_U_13
_atom_site_aniso_U_12
S1 0.0787(5) 0.0616(4) 0.0461(4) -0.0310(3) -0.0165(3) -0.0098(3)
O1 0.0935(13) 0.0933(15) 0.0678(11) -0.0384(11) -0.0320(10) -0.0280(12)
O2 0.1030(14) 0.0663(12) 0.0620(11) -0.0423(10) -0.0118(10) 0.0038(10)
O3 0.0795(12) 0.0918(14) 0.0619(10) -0.0496(11) -0.0375(9) 0.0141(10)
O4 0.0896(13) 0.0824(14) 0.0754(12) -0.0472(11) -0.0493(10) 0.0120(11)
N1 0.0571(11) 0.0578(13) 0.0439(10) -0.0280(10) -0.0134(9) -0.0061(10)
C1 0.0762(18) 0.071(2) 0.0541(15) -0.0306(15) -0.0211(13) -0.0020(15)
C2 0.095(2) 0.066(2) 0.0580(16) -0.0269(16) -0.0235(16) 0.0077(17)
C3 0.118(3) 0.064(2) 0.0499(16) -0.0254(15) -0.0057(17) -0.012(2)
C4 0.092(2) 0.083(2) 0.0666(19) -0.0252(18) 0.0024(16) -0.027(2)
C5 0.0733(18) 0.070(2) 0.0582(16) -0.0266(15) -0.0075(13) -0.0023(15)
C6 0.0684(16) 0.0611(16) 0.0404(12) -0.0267(12) -0.0121(11) -0.0044(13)
C7 0.177(4) 0.075(3) 0.084(2) -0.027(2) 0.011(2) -0.034(3)
C8 0.0502(13) 0.0666(17) 0.0542(14) -0.0322(13) -0.0145(11) -0.0023(12)
C9 0.0527(13) 0.0592(16) 0.0461(13) -0.0261(12) -0.0164(10) -0.0046(12)
C10 0.0514(12) 0.0483(13) 0.0362(11) -0.0166(10) -0.0126(10) -0.0136(11)
C11 0.0533(13) 0.0626(16) 0.0437(12) -0.0282(12) -0.0151(10) -0.0078(12)
C12 0.0845(18) 0.0599(18) 0.0586(16) -0.0238(14) -0.0241(14) 0.0038(14)
C13 0.0478(12) 0.0495(14) 0.0366(11) -0.0178(11) -0.0119(9) -0.0104(10)
C14 0.0488(12) 0.0475(13) 0.0309(10) -0.0173(10) -0.0108(9) -0.0103(10)
C15 0.0524(13) 0.0551(15) 0.0486(13) -0.0230(12) -0.0110(11) -0.0161(12)
C16 0.0625(15) 0.0414(13) 0.0526(14) -0.0171(11) -0.0139(11) -0.0125(12)
C17 0.0529(13) 0.0475(14) 0.0469(13) -0.0186(11) -0.0139(10) -0.0074(11)
C18 0.0490(13) 0.0511(15) 0.0593(14) -0.0200(12) -0.0166(11) -0.0135(12)
C19 0.0567(14) 0.0421(13) 0.0479(13) -0.0165(11) -0.0172(11) -0.0092(11)
C20 0.0593(15) 0.0554(16) 0.0660(16) -0.0311(14) -0.0224(12) -0.0043(12)
C21 0.0784(18) 0.0576(17) 0.0672(17) -0.0259(15) -0.0299(14) 0.0017(14)
C22 0.097(2) 0.065(2) 0.082(2) -0.0349(17) -0.0473(19) 0.0145(18)
C23 0.090(2) 0.078(2) 0.119(3) -0.059(2) -0.058(2) 0.0258(19)
C24 0.0633(19) 0.099(3) 0.129(3) -0.054(3) -0.0228(19) 0.0019(19)
C25 0.0618(17) 0.067(2) 0.099(2) -0.0265(18) -0.0236(16) -0.0015(15)
C26 0.0766(17) 0.105(2) 0.0493(14) -0.0408(16) -0.0265(13) -0.0116(16)
C27 0.0702(16) 0.0764(19) 0.0501(14) -0.0269(14) -0.0293(12) -0.0113(14)
C28 0.095(2) 0.246(6) 0.0534(18) -0.058(3) 0.0000(17) -0.048(3)
C29 0.139(3) 0.127(3) 0.136(3) -0.094(3) -0.069(3) 0.010(3)
C30 0.152(3) 0.093(3) 0.087(2) -0.017(2) -0.069(2) -0.006(2)
C31 0.074(2) 0.138(3) 0.100(2) -0.054(2) -0.0179(17) -0.028(2)
B1 0.0485(14) 0.0557(17) 0.0388(13) -0.0194(13) -0.0128(11) -0.0097(13)

loop_
_atom_type_symbol
_atom_type_description
_atom_type_scat_dispersion_real
_atom_type_scat_dispersion_imag
_atom_type_scat_source
C C 0.0033 0.0016 'International Tables Vol C Tables 4.2.6.8 and 6.1.1.4'
H H 0.0000 0.0000 'International Tables Vol C Tables 4.2.6.8 and 6.1.1.4'
B B 0.0013 0.0007 'International Tables Vol C Tables 4.2.6.8 and 6.1.1.4'
N N 0.0061 0.0033 'International Tables Vol C Tables 4.2.6.8 and 6.1.1.4'
O O 0.0106 0.0060 'International Tables Vol C Tables 4.2.6.8 and 6.1.1.4'
S S 0.1246 0.1234 'International Tables Vol C Tables 4.2.6.8 and 6.1.1.4'

loop_
_geom_angle_atom_site_label_1
_geom_angle_atom_site_label_2
_geom_angle_atom_site_label_3
_geom_angle
O1 S1 N1 106.77(10)
O1 S1 C6 107.50(12)
O2 S1 O1 119.90(12)
O2 S1 N1 106.89(11)
O2 S1 C6 108.22(11)
N1 S1 C6 106.90(10)
B1 O3 C26 108.0(2)
B1 O4 C27 108.83(19)
C8 N1 S1 119.88(14)
C8 N1 C11 109.10(16)
C11 N1 S1 118.94(15)
C2 C1 H1 120.1
C2 C1 C6 119.8(3)
C6 C1 H1 120.1
C1 C2 H2 119.1
C1 C2 C3 121.8(3)
C3 C2 H2 119.1
C2 C3 C4 118.2(3)
C2 C3 C7 121.3(3)
C4 C3 C7 120.5(3)
C3 C4 H4 119.4
C3 C4 C5 121.2(3)
C5 C4 H4 119.4
C4 C5 H5 120.2
C4 C5 C6 119.5(3)
C6 C5 H5 120.2
C1 C6 S1 120.2(2)
C1 C6 C5 119.4(3)
C5 C6 S1 120.4(2)
C3 C7 H7A 109.5
C3 C7 H7B 109.5
C3 C7 H7C 109.5
H7A C7 H7B 109.5
H7A C7 H7C 109.5
H7B C7 H7C 109.5
N1 C8 H8A 111.3
N1 C8 H8B 111.3
N1 C8 C9 102.22(16)
H8A C8 H8B 109.2
C9 C8 H8A 111.3
C9 C8 H8B 111.3
C8 C9 H9 110.1
C10 C9 C8 102.17(18)
C10 C9 H9 110.1
C10 C9 C12 111.40(19)
C12 C9 C8 112.66(19)
C12 C9 H9 110.1
C9 C10 C11 107.71(17)
C13 C10 C9 128.10(19)
C13 C10 C11 124.2(2)
N1 C11 C10 103.69(17)
N1 C11 H11A 111.0
N1 C11 H11B 111.0
C10 C11 H11A 111.0
C10 C11 H11B 111.0
H11A C11 H11B 109.0
C9 C12 H12A 109.5
C9 C12 H12B 109.5
C9 C12 H12C 109.5
H12A C12 H12B 109.5
H12A C12 H12C 109.5
H12B C12 H12C 109.5
C10 C13 C14 119.60(18)
C10 C13 B1 122.4(2)
C14 C13 B1 117.95(18)
C15 C14 C13 120.88(19)
C19 C14 C13 122.0(2)
C19 C14 C15 117.1(2)
C14 C15 H15 119.3
C16 C15 C14 121.5(2)
C16 C15 H15 119.3
C15 C16 H16 119.1
C15 C16 C17 121.7(2)
C17 C16 H16 119.1
C16 C17 C18 117.0(2)
C16 C17 C20 121.3(2)
C18 C17 C20 121.6(2)
C17 C18 H18 119.3
C19 C18 C17 121.4(2)
C19 C18 H18 119.3
C14 C19 H19 119.3
C18 C19 C14 121.3(2)
C18 C19 H19 119.3
C21 C20 C17 121.5(2)
C25 C20 C17 121.3(3)
C25 C20 C21 117.2(3)
C20 C21 H21 119.2
C22 C21 C20 121.6(3)
C22 C21 H21 119.2
C21 C22 H22 119.8
C23 C22 C21 120.4(3)
C23 C22 H22 119.8
C22 C23 H23 119.9
C22 C23 C24 120.2(3)
C24 C23 H23 119.9
C23 C24 H24 120.2
C23 C24 C25 119.6(3)
C25 C24 H24 120.2
C20 C25 C24 121.0(3)
C20 C25 H25 119.5
C24 C25 H25 119.5
O3 C26 C27 103.08(17)
O3 C26 C28 105.9(2)
O3 C26 C29 108.2(3)
C28 C26 C27 114.1(3)
C29 C26 C27 114.7(2)
C29 C26 C28 109.9(3)
O4 C27 C26 102.34(19)
O4 C27 C30 108.9(2)
O4 C27 C31 106.1(2)
C30 C27 C26 115.3(2)
C30 C27 C31 109.7(3)
C31 C27 C26 113.8(3)
C26 C28 H28A 109.5
C26 C28 H28B 109.5
C26 C28 H28C 109.5
H28A C28 H28B 109.5
H28A C28 H28C 109.5
H28B C28 H28C 109.5
C26 C29 H29A 109.5
C26 C29 H29B 109.5
C26 C29 H29C 109.5
H29A C29 H29B 109.5
H29A C29 H29C 109.5
H29B C29 H29C 109.5
C27 C30 H30A 109.5
C27 C30 H30B 109.5
C27 C30 H30C 109.5
H30A C30 H30B 109.5
H30A C30 H30C 109.5
H30B C30 H30C 109.5
C27 C31 H31A 109.5
C27 C31 H31B 109.5
C27 C31 H31C 109.5
H31A C31 H31B 109.5
H31A C31 H31C 109.5
H31B C31 H31C 109.5
O3 B1 O4 112.3(2)
O3 B1 C13 123.3(2)
O4 B1 C13 124.4(2)

loop_
_geom_bond_atom_site_label_1
_geom_bond_atom_site_label_2
_geom_bond_distance
S1 O1 1.4299(19)
S1 O2 1.4262(18)
S1 N1 1.6224(18)
S1 C6 1.758(3)
O3 C26 1.460(3)
O3 B1 1.345(3)
O4 C27 1.446(3)
O4 B1 1.352(3)
N1 C8 1.471(3)
N1 C11 1.478(3)
C1 H1 0.9300
C1 C2 1.370(4)
C1 C6 1.385(4)
C2 H2 0.9300
C2 C3 1.378(4)
C3 C4 1.378(4)
C3 C7 1.519(4)
C4 H4 0.9300
C4 C5 1.387(4)
C5 H5 0.9300
C5 C6 1.387(4)
C7 H7A 0.9600
C7 H7B 0.9600
C7 H7C 0.9600
C8 H8A 0.9700
C8 H8B 0.9700
C8 C9 1.526(3)
C9 H9 0.9800
C9 C10 1.516(3)
C9 C12 1.519(3)
C10 C11 1.516(3)
C10 C13 1.341(3)
C11 H11A 0.9700
C11 H11B 0.9700
C12 H12A 0.9600
C12 H12B 0.9600
C12 H12C 0.9600
C13 C14 1.490(3)
C13 B1 1.561(3)
C14 C15 1.390(3)
C14 C19 1.390(3)
C15 H15 0.9300
C15 C16 1.374(3)
C16 H16 0.9300
C16 C17 1.387(3)
C17 C18 1.391(3)
C17 C20 1.479(3)
C18 H18 0.9300
C18 C19 1.382(3)
C19 H19 0.9300
C20 C21 1.388(4)
C20 C25 1.377(4)
C21 H21 0.9300
C21 C22 1.369(4)
C22 H22 0.9300
C22 C23 1.351(4)
C23 H23 0.9300
C23 C24 1.366(5)
C24 H24 0.9300
C24 C25 1.396(4)
C25 H25 0.9300
C26 C27 1.530(4)
C26 C28 1.526(4)
C26 C29 1.518(4)
C27 C30 1.512(4)
C27 C31 1.517(4)
C28 H28A 0.9600
C28 H28B 0.9600
C28 H28C 0.9600
C29 H29A 0.9600
C29 H29B 0.9600
C29 H29C 0.9600
C30 H30A 0.9600
C30 H30B 0.9600
C30 H30C 0.9600
C31 H31A 0.9600
C31 H31B 0.9600
C31 H31C 0.9600

loop_
_geom_torsion_atom_site_label_1
_geom_torsion_atom_site_label_2
_geom_torsion_atom_site_label_3
_geom_torsion_atom_site_label_4
_geom_torsion
S1 N1 C8 C9 178.21(15)
S1 N1 C11 C10 -161.32(15)
O1 S1 N1 C8 173.05(18)
O1 S1 N1 C11 -48.45(19)
O1 S1 C6 C1 20.5(2)
O1 S1 C6 C5 -162.66(19)
O2 S1 N1 C8 43.6(2)
O2 S1 N1 C11 -177.92(16)
O2 S1 C6 C1 151.32(18)
O2 S1 C6 C5 -31.8(2)
O3 C26 C27 O4 -22.7(3)
O3 C26 C27 C30 -140.7(3)
O3 C26 C27 C31 91.3(3)
N1 S1 C6 C1 -93.9(2)
N1 S1 C6 C5 83.0(2)
N1 C8 C9 C10 -37.8(2)
N1 C8 C9 C12 81.9(2)
C1 C2 C3 C4 0.9(4)
C1 C2 C3 C7 -177.0(3)
C2 C1 C6 S1 176.65(18)
C2 C1 C6 C5 -0.3(3)
C2 C3 C4 C5 -0.1(4)
C3 C4 C5 C6 -0.9(4)
C4 C5 C6 S1 -175.9(2)
C4 C5 C6 C1 1.0(4)
C6 S1 N1 C8 -72.1(2)
C6 S1 N1 C11 66.37(19)
C6 C1 C2 C3 -0.7(4)
C7 C3 C4 C5 177.8(3)
C8 N1 C11 C10 -18.8(2)
C8 C9 C10 C11 27.5(2)
C8 C9 C10 C13 -150.3(2)
C9 C10 C11 N1 -6.3(2)
C9 C10 C13 C14 178.1(2)
C9 C10 C13 B1 -1.1(4)
C10 C13 C14 C15 -113.3(2)
C10 C13 C14 C19 66.0(3)
C10 C13 B1 O3 166.7(2)
C10 C13 B1 O4 -15.2(4)
C11 N1 C8 C9 36.1(2)
C11 C10 C13 C14 0.7(3)
C11 C10 C13 B1 -178.5(2)
C12 C9 C10 C11 -93.0(2)
C12 C9 C10 C13 89.2(3)
C13 C10 C11 N1 171.5(2)
C13 C14 C15 C16 177.45(18)
C13 C14 C19 C18 -179.01(18)
C14 C13 B1 O3 -12.5(3)
C14 C13 B1 O4 165.5(2)
C14 C15 C16 C17 1.6(3)
C15 C14 C19 C18 0.4(3)
C15 C16 C17 C18 0.3(3)
C15 C16 C17 C20 -179.0(2)
C16 C17 C18 C19 -1.9(3)
C16 C17 C20 C21 41.3(3)
C16 C17 C20 C25 -139.4(3)
C17 C18 C19 C14 1.6(3)
C17 C20 C21 C22 178.6(2)
C17 C20 C25 C24 -178.6(3)
C18 C17 C20 C21 -138.0(2)
C18 C17 C20 C25 41.3(3)
C19 C14 C15 C16 -2.0(3)
C20 C17 C18 C19 177.4(2)
C20 C21 C22 C23 0.1(4)
C21 C20 C25 C24 0.8(4)
C21 C22 C23 C24 0.5(5)
C22 C23 C24 C25 -0.5(5)
C23 C24 C25 C20 -0.2(5)
C25 C20 C21 C22 -0.7(4)
C26 O3 B1 O4 -6.6(3)
C26 O3 B1 C13 171.7(2)
C27 O4 B1 O3 -9.3(3)
C27 O4 B1 C13 172.5(2)
C28 C26 C27 O4 91.7(3)
C28 C26 C27 C30 -26.3(3)
C28 C26 C27 C31 -154.3(3)
C29 C26 C27 O4 -140.1(3)
C29 C26 C27 C30 101.9(3)
C29 C26 C27 C31 -26.1(3)
B1 O3 C26 C27 18.4(3)
B1 O3 C26 C28 -101.8(3)
B1 O3 C26 C29 140.4(2)
B1 O4 C27 C26 19.9(3)
B1 O4 C27 C30 142.4(3)
B1 O4 C27 C31 -99.6(3)
B1 C13 C14 C15 65.9(3)
B1 C13 C14 C19 -114.7(2)
